data_2012894
loop_
_publ_author_name
'Mondal, Swastik'
'Mukherjee, Monika'
'Roy, Arnab'
'Mukherjee, Debabrata'
'Helliwell, Madeleine'

_publ_section_title
;
(1SR,2RS,5RS,6SR,8RS)-7,7-dimethyltricyclo[6.2.1.0^1,6^]undecane-2,5,6-triol:
a supramolecular framework built from O-H...O hydrogen bonds
;
_journal_name_full 'Acta Crystallographica, Section C'
_journal_page_first o474
_journal_page_last o476
_journal_paper_doi 10.1107/S0108270102010843
_journal_volume 58
_journal_year 2002
_chemical_formula_moiety 'C13 H22 O3'
_chemical_formula_sum 'C13 H22 O3'
_chemical_formula_weight 226.31
_chemical_melting_point 453
_space_group_IT_number 2
_space_group_name_Hall '-P 1'
_space_group_name_H-M_alt 'P -1'
_symmetry_cell_setting triclinic
_symmetry_space_group_name_Hall '-P 1'
_symmetry_space_group_name_H-M 'P -1'
_cell_angle_alpha 82.470(10)
_cell_angle_beta 77.560(10)
_cell_angle_gamma 89.460(10)
_cell_formula_units_Z 4
_cell_length_a 9.812(2)
_cell_length_b 11.1410(10)
_cell_length_c 11.443(2)
_cell_measurement_temperature 293(2)
_cell_volume 1210.8(3)
_diffrn_ambient_temperature 293(2)
_exptl_crystal_density_diffrn 1.241
_cod_depositor_comments
;
The following automatic conversions were performed:

'_chemical_melting_point' value '453K' was changed to '453' - the
value should be numeric and without a unit designator.

Automatic conversion script
Id: cif_fix_values 1646 2011-03-28 12:23:43Z adriana 
;
_cod_database_code 2012894

loop_
_symmetry_equiv_pos_as_xyz
'x, y, z'
'-x, -y, -z'

loop_
_atom_site_label
_atom_site_fract_x
_atom_site_fract_y
_atom_site_fract_z
_atom_site_U_iso_or_equiv
_atom_site_adp_type
_atom_site_calc_flag
_atom_site_refinement_flags
_atom_site_occupancy
_atom_site_disorder_assembly
_atom_site_disorder_group
_atom_site_type_symbol
C1A 0.7141(3) 0.2593(2) 0.9184(2) 0.0303(6) Uani d . 1 . . C
C2A 0.6901(3) 0.2018(2) 0.8106(2) 0.0336(6) Uani d . 1 . . C
H2A 0.7796 0.1978 0.7535 0.040 Uiso calc R 1 . . H
C3A 0.6296(3) 0.0742(3) 0.8510(3) 0.0410(7) Uani d . 1 . . C
H3A1 0.6222 0.0370 0.7806 0.049 Uiso calc R 1 . . H
H3A2 0.5363 0.0784 0.9002 0.049 Uiso calc R 1 . . H
C4A 0.7192(3) -0.0050(2) 0.9236(3) 0.0383(7) Uani d . 1 . . C
H4A1 0.6725 -0.0828 0.9531 0.046 Uiso calc R 1 . . H
H4A2 0.8078 -0.0191 0.8709 0.046 Uiso calc R 1 . . H
C5A 0.7465(3) 0.0526(2) 1.0304(2) 0.0306(6) Uani d . 1 . . C
H5A 0.6579 0.0596 1.0880 0.037 Uiso calc R 1 . . H
C6A 0.8121(3) 0.1796(2) 0.9847(2) 0.0281(6) Uani d . 1 . . C
C7A 0.8437(3) 0.2627(3) 1.0796(2) 0.0383(7) Uani d . 1 . . C
C8A 0.7786(3) 0.3848(3) 1.0373(3) 0.0409(7) Uani d . 1 . . C
H8A 0.8228 0.4562 1.0561 0.049 Uiso calc R 1 . . H
C9A 0.6201(3) 0.3799(3) 1.0801(3) 0.0490(8) Uani d . 1 . . C
H9A1 0.5797 0.4578 1.0608 0.059 Uiso calc R 1 . . H
H9A2 0.5926 0.3545 1.1664 0.059 Uiso calc R 1 . . H
C10A 0.5768(3) 0.2844(3) 1.0080(3) 0.0396(7) Uani d . 1 . . C
H10A 0.5062 0.3157 0.9651 0.048 Uiso calc R 1 . . H
H10B 0.5408 0.2113 1.0610 0.048 Uiso calc R 1 . . H
C11A 0.7907(3) 0.3824(2) 0.9017(2) 0.0363(7) Uani d . 1 . . C
H11A 0.8866 0.3808 0.8573 0.044 Uiso calc R 1 . . H
H11B 0.7417 0.4481 0.8651 0.044 Uiso calc R 1 . . H
C12A 1.0010(3) 0.2824(3) 1.0680(3) 0.0561(9) Uani d . 1 . . C
H12A 1.0422 0.3190 0.9875 0.084 Uiso calc R 1 . . H
H12B 1.0435 0.2058 1.0843 0.084 Uiso calc R 1 . . H
H12C 1.0156 0.3345 1.1248 0.084 Uiso calc R 1 . . H
C13A 0.7803(4) 0.2134(3) 1.2117(3) 0.0587(10) Uani d . 1 . . C
H13A 0.6836 0.1927 1.2200 0.088 Uiso calc R 1 . . H
H13B 0.7882 0.2742 1.2623 0.088 Uiso calc R 1 . . H
H13C 0.8294 0.1426 1.2355 0.088 Uiso calc R 1 . . H
O1A 0.59473(19) 0.2694(2) 0.74991(18) 0.0453(5) Uani d . 1 . . O
H1A 0.6369 0.3255 0.7029 0.068 Uiso calc R 1 . . H
O2A 0.84002(19) -0.01982(17) 1.08956(18) 0.0385(5) Uani d . 1 . . O
H2A1 0.7973 -0.0787 1.1316 0.058 Uiso calc R 1 . . H
O3A 0.93661(17) 0.16502(17) 0.89587(15) 0.0319(4) Uani d . 1 . . O
H3A 0.9861 0.1147 0.9245 0.048 Uiso calc R 1 . . H
C1B 0.7940(3) 0.6323(2) 0.5335(2) 0.0300(6) Uani d . 1 . . C
C2B 0.8156(3) 0.5029(2) 0.5043(2) 0.0330(6) Uani d . 1 . . C
H2B 0.9074 0.4977 0.4509 0.040 Uiso calc R 1 . . H
C3B 0.7034(3) 0.4690(2) 0.4412(3) 0.0359(6) Uani d . 1 . . C
H3B1 0.6133 0.4672 0.4967 0.043 Uiso calc R 1 . . H
H3B2 0.7205 0.3884 0.4186 0.043 Uiso calc R 1 . . H
C4B 0.6993(3) 0.5582(3) 0.3280(3) 0.0396(7) Uani d . 1 . . C
H4B1 0.7835 0.5499 0.2673 0.048 Uiso calc R 1 . . H
H4B2 0.6203 0.5372 0.2956 0.048 Uiso calc R 1 . . H
C5B 0.6875(3) 0.6889(2) 0.3516(2) 0.0313(6) Uani d . 1 . . C
H5B 0.5961 0.6992 0.4039 0.038 Uiso calc R 1 . . H
C6B 0.8003(2) 0.7213(2) 0.4158(2) 0.0280(6) Uani d . 1 . . C
C7B 0.7980(3) 0.8496(2) 0.4626(3) 0.0362(7) Uani d . 1 . . C
C8B 0.8150(3) 0.8138(3) 0.5955(3) 0.0426(7) Uani d . 1 . . C
H8B 0.8596 0.8772 0.6269 0.051 Uiso calc R 1 . . H
C9B 0.6780(3) 0.7643(3) 0.6783(3) 0.0531(9) Uani d . 1 . . C
H9B1 0.6023 0.8200 0.6727 0.064 Uiso calc R 1 . . H
H9B2 0.6867 0.7480 0.7617 0.064 Uiso calc R 1 . . H
C10B 0.6553(3) 0.6465(3) 0.6274(3) 0.0387(7) Uani d . 1 . . C
H10C 0.5762 0.6530 0.5887 0.046 Uiso calc R 1 . . H
H10D 0.6393 0.5781 0.6909 0.046 Uiso calc R 1 . . H
C11B 0.8977(3) 0.6965(3) 0.5892(2) 0.0391(7) Uani d . 1 . . C
H11C 0.9049 0.6565 0.6682 0.047 Uiso calc R 1 . . H
H11D 0.9896 0.7082 0.5365 0.047 Uiso calc R 1 . . H
C12B 0.9221(3) 0.9312(3) 0.3914(3) 0.0434(7) Uani d . 1 . . C
H12D 1.0079 0.8942 0.4026 0.065 Uiso calc R 1 . . H
H12E 0.9155 1.0087 0.4201 0.065 Uiso calc R 1 . . H
H12F 0.9203 0.9417 0.3071 0.065 Uiso calc R 1 . . H
C13B 0.6646(3) 0.9206(3) 0.4549(3) 0.0571(9) Uani d . 1 . . C
H13D 0.6635 0.9908 0.4956 0.086 Uiso calc R 1 . . H
H13E 0.5845 0.8700 0.4927 0.086 Uiso calc R 1 . . H
H13F 0.6625 0.9453 0.3718 0.086 Uiso calc R 1 . . H
O1B 0.8074(2) 0.41898(19) 0.61185(18) 0.0459(6) Uani d . 1 . . O
H1B 0.8856 0.3947 0.6156 0.069 Uiso calc R 1 . . H
O2B 0.6974(2) 0.76823(19) 0.23988(18) 0.0438(5) Uani d . 1 . . O
H2B1 0.6220 0.7690 0.2199 0.066 Uiso calc R 1 . . H
O3B 0.93444(17) 0.70004(17) 0.33988(16) 0.0320(4) Uani d . 1 . . O
H3B 0.9459 0.7466 0.2767 0.048 Uiso calc R 1 . . H

loop_
_atom_site_aniso_label
_atom_site_aniso_U_11
_atom_site_aniso_U_22
_atom_site_aniso_U_33
_atom_site_aniso_U_12
_atom_site_aniso_U_13
_atom_site_aniso_U_23
C1A 0.0273(13) 0.0295(14) 0.0315(14) 0.0018(11) -0.0054(11) 0.0037(11)
C2A 0.0269(14) 0.0401(16) 0.0325(14) -0.0007(12) -0.0084(11) 0.0033(12)
C3A 0.0406(16) 0.0428(17) 0.0409(17) -0.0081(13) -0.0133(13) -0.0019(13)
C4A 0.0371(16) 0.0312(15) 0.0445(17) -0.0042(12) -0.0060(13) -0.0019(13)
C5A 0.0257(13) 0.0296(14) 0.0328(14) 0.0024(11) -0.0027(11) 0.0031(11)
C6A 0.0261(13) 0.0300(14) 0.0249(13) -0.0015(11) -0.0016(10) 0.0018(11)
C7A 0.0480(17) 0.0338(15) 0.0349(15) 0.0013(13) -0.0119(13) -0.0068(12)
C8A 0.0490(18) 0.0320(16) 0.0428(17) 0.0007(13) -0.0105(14) -0.0076(13)
C9A 0.055(2) 0.0422(18) 0.0481(18) 0.0172(15) -0.0045(15) -0.0102(15)
C10A 0.0314(15) 0.0378(16) 0.0446(17) 0.0053(12) -0.0009(13) 0.0004(13)
C11A 0.0376(16) 0.0318(15) 0.0367(15) 0.0021(12) -0.0067(12) 0.0037(12)
C12A 0.058(2) 0.056(2) 0.067(2) -0.0009(17) -0.0346(18) -0.0182(18)
C13A 0.097(3) 0.0470(19) 0.0328(17) 0.0111(19) -0.0162(18) -0.0059(14)
O1A 0.0314(11) 0.0587(14) 0.0440(12) -0.0064(9) -0.0166(9) 0.0144(10)
O2A 0.0324(10) 0.0347(11) 0.0427(11) 0.0016(8) -0.0055(9) 0.0120(9)
O3A 0.0251(9) 0.0370(11) 0.0300(10) 0.0044(8) -0.0032(8) 0.0045(8)
C1B 0.0242(13) 0.0374(15) 0.0271(13) -0.0014(11) -0.0049(11) 0.0000(11)
C2B 0.0262(13) 0.0340(15) 0.0342(14) -0.0005(11) -0.0033(11) 0.0067(12)
C3B 0.0363(15) 0.0290(14) 0.0426(16) -0.0040(12) -0.0084(13) -0.0047(12)
C4B 0.0429(17) 0.0405(17) 0.0394(16) -0.0067(13) -0.0183(13) -0.0040(13)
C5B 0.0286(14) 0.0351(15) 0.0296(14) -0.0008(11) -0.0094(11) 0.0030(11)
C6B 0.0220(13) 0.0332(14) 0.0275(13) 0.0007(11) -0.0035(10) -0.0023(11)
C7B 0.0359(15) 0.0307(15) 0.0418(16) -0.0041(12) -0.0072(13) -0.0058(12)
C8B 0.0457(18) 0.0488(18) 0.0337(15) -0.0103(14) -0.0038(13) -0.0145(13)
C9B 0.055(2) 0.059(2) 0.0406(18) -0.0038(16) 0.0060(15) -0.0172(16)
C10B 0.0327(15) 0.0457(17) 0.0336(15) -0.0046(13) 0.0003(12) -0.0023(13)
C11B 0.0366(15) 0.0540(19) 0.0258(14) -0.0103(13) -0.0080(12) 0.0011(13)
C12B 0.0503(18) 0.0342(16) 0.0468(18) -0.0105(13) -0.0133(14) -0.0040(13)
C13B 0.053(2) 0.0416(19) 0.079(2) 0.0132(15) -0.0128(18) -0.0182(18)
O1B 0.0318(11) 0.0540(13) 0.0431(12) 0.0025(10) -0.0043(9) 0.0194(10)
O2B 0.0408(12) 0.0500(13) 0.0408(11) -0.0068(10) -0.0198(9) 0.0126(9)
O3B 0.0263(9) 0.0381(11) 0.0277(10) 0.0012(8) -0.0020(8) 0.0033(8)

loop_
_geom_bond_atom_site_label_1
_geom_bond_atom_site_label_2
_geom_bond_site_symmetry_2
_geom_bond_distance
_geom_bond_publ_flag
C1A C2A . 1.524(4) y
C1A C11A . 1.539(4) n
C1A C6A . 1.552(3) n
C1A C10A . 1.555(4) n
C2A O1A . 1.434(3) y
C2A C3A . 1.521(4) n
C2A H2A . 0.9800 n
C3A C4A . 1.533(4) n
C3A H3A1 . 0.9700 n
C3A H3A2 . 0.9700 n
C4A C5A . 1.525(4) n
C4A H4A1 . 0.9700 n
C4A H4A2 . 0.9700 n
C5A O2A . 1.436(3) y
C5A C6A . 1.539(3) n
C5A H5A . 0.9800 n
C6A O3A . 1.434(3) y
C6A C7A . 1.596(4) y
C7A C12A . 1.536(4) n
C7A C13A . 1.535(4) n
C7A C8A . 1.561(4) y
C8A C9A . 1.526(4) n
C8A C11A . 1.535(4) n
C8A H8A . 0.9800 n
C9A C10A . 1.543(4) n
C9A H9A1 . 0.9700 n
C9A H9A2 . 0.9700 n
C10A H10A . 0.9700 n
C10A H10B . 0.9700 n
C11A H11A . 0.9700 n
C11A H11B . 0.9700 n
C12A H12A . 0.9600 n
C12A H12B . 0.9600 n
C12A H12C . 0.9600 n
C13A H13A . 0.9600 n
C13A H13B . 0.9600 n
C13A H13C . 0.9600 n
O1A H1A . 0.8200 n
O2A H2A1 . 0.8200 n
O3A H3A . 0.8200 n
C1B C2B . 1.524(4) y
C1B C11B . 1.538(4) n
C1B C6B . 1.555(3) n
C1B C10B . 1.562(4) n
C2B O1B . 1.433(3) y
C2B C3B . 1.517(4) n
C2B H2B . 0.9800 n
C3B C4B . 1.533(4) n
C3B H3B1 . 0.9700 n
C3B H3B2 . 0.9700 n
C4B C5B . 1.515(4) n
C4B H4B1 . 0.9700 n
C4B H4B2 . 0.9700 n
C5B O2B . 1.441(3) y
C5B C6B . 1.523(4) n
C5B H5B . 0.9800 n
C6B O3B . 1.449(3) y
C6B C7B . 1.589(4) y
C7B C13B . 1.535(4) n
C7B C12B . 1.541(4) n
C7B C8B . 1.565(4) y
C8B C9B . 1.529(4) n
C8B C11B . 1.534(4) n
C8B H8B . 0.9800 n
C9B C10B . 1.541(4) n
C9B H9B1 . 0.9700 n
C9B H9B2 . 0.9700 n
C10B H10C . 0.9700 n
C10B H10D . 0.9700 n
C11B H11C . 0.9700 n
C11B H11D . 0.9700 n
C12B H12D . 0.9600 n
C12B H12E . 0.9600 n
C12B H12F . 0.9600 n
C13B H13D . 0.9600 n
C13B H13E . 0.9600 n
C13B H13F . 0.9600 n
O1B H1B . 0.8200 n
O2B H2B1 . 0.8200 n
O3B H3B . 0.8200 n
